data_1562502
loop_
_publ_author_name
'Rudyk, Brent W.'
'Stoyko, Stanislav S.'
'Mar, Arthur'

_publ_section_title
;
 Rare-earth transition-metal indium sulphides RE3FeInS7 (RE=La--Pr),
 RE3CoInS7 (RE=La, Ce), and La3NiInS7
;
_journal_name_full 'Journal of Solid State Chemistry'
_journal_page_first 78
_journal_page_last 85
_journal_paper_doi 10.1016/j.jssc.2013.09.035
_journal_volume 208
_journal_year 2013
_chemical_formula_structural 'La3 Co In S7'
_chemical_formula_sum 'Co In La3 S7'
_chemical_formula_weight 814.90
_chemical_name_common 'lanthanum cobalt indium sulphide (3/1/1/7)'
_chemical_name_systematic 'lanthanum cobalt indium sulphide (3/1/1/7)'
_space_group_IT_number 173
_space_group_name_Hall 'P 6c'
_space_group_name_H-M_alt 'P 63'
_symmetry_cell_setting hexagonal
_symmetry_space_group_name_Hall 'P 6c'
_symmetry_space_group_name_H-M 'P 63'
_atom_sites_solution_hydrogens .
_atom_sites_solution_primary direct
_atom_sites_solution_secondary difmap
_audit_creation_method SHELXL-97
_cell_angle_alpha 90.00
_cell_angle_beta 90.00
_cell_angle_gamma 120.00
_cell_formula_units_Z 2
_cell_length_a 10.1307(6)
_cell_length_b 10.1307(6)
_cell_length_c 6.2762(4)
_cell_measurement_reflns_used 4921
_cell_measurement_temperature 173(2)
_cell_measurement_theta_max 33.23
_cell_measurement_theta_min 3.99
_cell_volume 557.84(6)
_computing_cell_refinement 'Bruker SAINT 7.68A (Bruker, 2009)'
_computing_data_collection 'Bruker SMART 5.054 (Bruker, 1999)'
_computing_data_reduction 'Bruker SAINT 7.68A'
_computing_molecular_graphics 'ATOMS 5.1 (Dowty, 1999)'
_computing_publication_material 'Bruker SHELXTL 6.12'
_computing_structure_refinement 'Bruker SHELXTL 6.12'
_computing_structure_solution 'Bruker SHELXTL 6.12'
_diffrn_ambient_temperature 173(2)
_diffrn_measured_fraction_theta_full 0.996
_diffrn_measured_fraction_theta_max 0.996
_diffrn_measurement_device_type 'Bruker PLATFORM/SMART APEX II CCD'
_diffrn_measurement_method '\w scans'
_diffrn_radiation_monochromator graphite
_diffrn_radiation_source 'fine-focus sealed tube'
_diffrn_radiation_type MoK\a
_diffrn_radiation_wavelength 0.71073
_diffrn_reflns_av_R_equivalents 0.0333
_diffrn_reflns_av_sigmaI/netI 0.0237
_diffrn_reflns_limit_h_max 15
_diffrn_reflns_limit_h_min -15
_diffrn_reflns_limit_k_max 15
_diffrn_reflns_limit_k_min -15
_diffrn_reflns_limit_l_max 9
_diffrn_reflns_limit_l_min -9
_diffrn_reflns_number 7728
_diffrn_reflns_theta_full 33.25
_diffrn_reflns_theta_max 33.25
_diffrn_reflns_theta_min 2.32
_exptl_absorpt_coefficient_mu 15.977
_exptl_absorpt_correction_T_max 0.6683
_exptl_absorpt_correction_T_min 0.2819
_exptl_absorpt_correction_type numerical
_exptl_absorpt_process_details 'Bruker SHELXTL 6.12 (Sheldrick, 2001)'
_exptl_crystal_colour grey
_exptl_crystal_density_diffrn 4.852
_exptl_crystal_density_method 'not measured'
_exptl_crystal_description irregular
_exptl_crystal_F_000 718
_exptl_crystal_size_max 0.13
_exptl_crystal_size_mid 0.05
_exptl_crystal_size_min 0.04
_refine_diff_density_max 1.264
_refine_diff_density_min -0.777
_refine_diff_density_rms 0.178
_refine_ls_abs_structure_details 'Flack H D (1983), Acta Cryst. A39, 876-881'
_refine_ls_abs_structure_Flack 0.015(17)
_refine_ls_extinction_coef 0.00297(19)
_refine_ls_extinction_expression Fc^*^=kFc[1+0.001xFc^2^\l^3^/sin(2\q)]^-1/4^
_refine_ls_extinction_method SHELXL
_refine_ls_goodness_of_fit_ref 1.070
_refine_ls_hydrogen_treatment .
_refine_ls_matrix_type full
_refine_ls_number_parameters 39
_refine_ls_number_reflns 1423
_refine_ls_number_restraints 1
_refine_ls_restrained_S_all 1.069
_refine_ls_R_factor_all 0.0183
_refine_ls_R_factor_gt 0.0171
_refine_ls_shift/su_max 0.001
_refine_ls_shift/su_mean 0.000
_refine_ls_structure_factor_coef Fsqd
_refine_ls_weighting_details 'calc w=1/[\s^2^(Fo^2^)+(0.0127P)^2^+0.2625P] where P=(Fo^2^+2Fc^2^)/3'
_refine_ls_weighting_scheme calc
_refine_ls_wR_factor_gt 0.0330
_refine_ls_wR_factor_ref 0.0334
_reflns_number_gt 1369
_reflns_number_total 1423
_reflns_threshold_expression I>2s\(I)
_cod_data_source_file JSSC-2013-208-78.cif
_cod_data_source_block La3CoInS7
_cod_database_code 1562502

loop_
_symmetry_equiv_pos_as_xyz
'x, y, z'
'-y, x-y, z'
'-x+y, -x, z'
'-x, -y, z+1/2'
'y, -x+y, z+1/2'
'x-y, x, z+1/2'

loop_
_atom_site_label
_atom_site_type_symbol
_atom_site_fract_x
_atom_site_fract_y
_atom_site_fract_z
_atom_site_U_iso_or_equiv
_atom_site_adp_type
_atom_site_occupancy
_atom_site_symmetry_multiplicity
_atom_site_calc_flag
_atom_site_refinement_flags
_atom_site_disorder_assembly
_atom_site_disorder_group
La La 0.374106(19) 0.223292(19) 0.30231(4) 0.00899(5) Uani 1 1 d . . .
Co Co 0.0000 0.0000 0.00000(12) 0.00897(16) Uani 1 3 d S . .
In In 0.3333 0.6667 0.37545(6) 0.00942(8) Uani 1 3 d S . .
S1 S 0.09572(9) 0.23104(10) 0.23727(15) 0.01140(15) Uani 1 1 d . . .
S2 S 0.51508(9) 0.08174(10) 0.03941(13) 0.00956(15) Uani 1 1 d . . .
S3 S 0.3333 0.6667 0.9959(2) 0.0079(2) Uani 1 3 d S . .

loop_
_atom_site_aniso_label
_atom_site_aniso_U_11
_atom_site_aniso_U_22
_atom_site_aniso_U_33
_atom_site_aniso_U_23
_atom_site_aniso_U_13
_atom_site_aniso_U_12
La 0.00629(8) 0.00833(8) 0.01161(8) -0.00094(8) 0.00018(8) 0.00310(6)
Co 0.00667(19) 0.00667(19) 0.0136(4) 0.000 0.000 0.00334(10)
In 0.01057(12) 0.01057(12) 0.00712(15) 0.000 0.000 0.00529(6)
S1 0.0079(3) 0.0121(4) 0.0149(4) 0.0028(3) 0.0004(3) 0.0055(3)
S2 0.0091(3) 0.0088(3) 0.0092(4) -0.0009(3) -0.0010(3) 0.0033(3)
S3 0.0083(4) 0.0083(4) 0.0071(6) 0.000 0.000 0.00415(19)

loop_
_atom_type_symbol
_atom_type_description
_atom_type_scat_dispersion_real
_atom_type_scat_dispersion_imag
_atom_type_scat_source
S S 0.1246 0.1234 'International Tables Vol C Tables 4.2.6.8 and 6.1.1.4'
Co Co 0.3494 0.9721 'International Tables Vol C Tables 4.2.6.8 and 6.1.1.4'
In In -0.7276 1.3100 'International Tables Vol C Tables 4.2.6.8 and 6.1.1.4'
La La -0.2871 2.4523 'International Tables Vol C Tables 4.2.6.8 and 6.1.1.4'

loop_
_geom_angle_atom_site_label_1
_geom_angle_atom_site_label_2
_geom_angle_atom_site_label_3
_geom_angle
_geom_angle_site_symmetry_1
_geom_angle_site_symmetry_3
S3 La S1 152.10(2) 4_664 .
S3 La S2 78.05(3) 4_664 3_665
S1 La S2 96.58(2) . 3_665
S3 La S1 127.548(19) 4_664 3
S1 La S1 74.48(3) . 3
S2 La S1 137.27(3) 3_665 3
S3 La S2 76.72(2) 4_664 .
S1 La S2 130.13(3) . .
S2 La S2 81.91(3) 3_665 .
S1 La S2 73.91(2) 3 .
S3 La S1 88.96(3) 4_664 5
S1 La S1 78.70(2) . 5
S2 La S1 142.41(2) 3_665 5
S1 La S1 77.92(2) 3 5
S2 La S1 129.50(2) . 5
S3 La S2 75.815(19) 4_664 6
S1 La S2 76.54(2) . 6
S2 La S2 71.267(12) 3_665 6
S1 La S2 141.10(2) 3 6
S2 La S2 144.83(2) . 6
S1 La S2 71.38(2) 5 6
S3 La Co 132.17(3) 4_664 4
S1 La Co 46.911(19) . 4
S2 La Co 143.460(18) 3_665 4
S1 La Co 46.716(18) 3 4
S2 La Co 120.413(18) . 4
S1 La Co 44.53(2) 5 4
S2 La Co 94.394(17) 6 4
S3 La In 71.04(3) 4_664 4_664
S1 La In 122.09(2) . 4_664
S2 La In 41.041(17) 3_665 4_664
S1 La In 108.848(19) 3 4_664
S2 La In 40.961(16) . 4_664
S1 La In 158.999(19) 5 4_664
S2 La In 108.362(16) 6 4_664
Co La In 151.999(13) 4 4_664
S1 Co S1 88.71(3) . 3
S1 Co S1 88.71(3) . 2
S1 Co S1 88.71(3) 3 2
S1 Co S1 177.18(4) . 4_554
S1 Co S1 93.303(17) 3 4_554
S1 Co S1 93.303(17) 2 4_554
S1 Co S1 93.303(17) . 6_554
S1 Co S1 177.18(4) 3 6_554
S1 Co S1 93.303(17) 2 6_554
S1 Co S1 84.62(4) 4_554 6_554
S1 Co S1 93.303(17) . 5_554
S1 Co S1 93.303(17) 3 5_554
S1 Co S1 177.18(4) 2 5_554
S1 Co S1 84.62(4) 4_554 5_554
S1 Co S1 84.62(4) 6_554 5_554
S1 Co La 126.421(19) . 4_554
S1 Co La 125.243(19) 3 4_554
S1 Co La 56.76(2) 2 4_554
S1 Co La 53.625(18) 4_554 4_554
S1 Co La 54.758(18) 6_554 4_554
S1 Co La 120.42(3) 5_554 4_554
S1 Co La 56.76(2) . 6_554
S1 Co La 126.421(19) 3 6_554
S1 Co La 125.243(19) 2 6_554
S1 Co La 120.42(3) 4_554 6_554
S1 Co La 53.625(18) 6_554 6_554
S1 Co La 54.758(18) 5_554 6_554
La Co La 108.329(13) 4_554 6_554
S1 Co La 125.243(19) . 5_554
S1 Co La 56.76(2) 3 5_554
S1 Co La 126.421(19) 2 5_554
S1 Co La 54.758(18) 4_554 5_554
S1 Co La 120.42(3) 6_554 5_554
S1 Co La 53.625(18) 5_554 5_554
La Co La 108.329(13) 4_554 5_554
La Co La 108.329(13) 6_554 5_554
S3 In S2 114.84(2) 1_554 4_665
S3 In S2 114.84(2) 1_554 5_565
S2 In S2 103.61(3) 4_665 5_565
S3 In S2 114.84(2) 1_554 6
S2 In S2 103.61(3) 4_665 6
S2 In S2 103.61(2) 5_565 6
S3 In La 135.937(6) 1_554 5_565
S2 In La 50.91(2) 4_665 5_565
S2 In La 52.84(2) 5_565 5_565
S2 In La 109.21(2) 6 5_565
S3 In La 135.935(6) 1_554 4_665
S2 In La 52.84(2) 4_665 4_665
S2 In La 109.21(2) 5_565 4_665
S2 In La 50.91(2) 6 4_665
La In La 74.068(9) 5_565 4_665
S3 In La 135.936(6) 1_554 6
S2 In La 109.21(2) 4_665 6
S2 In La 50.91(2) 5_565 6
S2 In La 52.84(2) 6 6
La In La 74.068(9) 5_565 6
La In La 74.068(9) 4_665 6
Co S1 Co 75.16(2) . 4
Co S1 La 89.19(2) . .
Co S1 La 79.46(2) 4 .
Co S1 La 88.05(3) . 2
Co S1 La 78.53(2) 4 2
La S1 La 157.79(4) . 2
Co S1 La 78.70(3) . 6_554
Co S1 La 153.85(4) 4 6_554
La S1 La 101.11(3) . 6_554
La S1 La 99.94(3) 2 6_554
In S2 La 88.05(3) 4_664 2_655
In S2 La 86.20(3) 4_664 .
La S2 La 99.75(3) 2_655 .
In S2 La 117.02(3) 4_664 5_554
La S2 La 150.50(3) 2_655 5_554
La S2 La 97.34(2) . 5_554
In S3 La 115.11(3) 1_556 5_565
In S3 La 115.11(3) 1_556 6
La S3 La 103.29(3) 5_565 6
In S3 La 115.11(3) 1_556 4_665
La S3 La 103.29(3) 5_565 4_665
La S3 La 103.29(3) 6 4_665

loop_
_geom_bond_atom_site_label_1
_geom_bond_atom_site_label_2
_geom_bond_distance
_geom_bond_site_symmetry_2
La S3 2.8634(6) 4_664
La S1 2.8893(8) .
La S2 2.8952(9) 3_665
La S1 2.9402(8) 3
La S2 2.9777(9) .
La S1 3.0093(10) 5
La S2 3.0885(9) 6
La Co 3.5280(4) 4
La In 3.7283(4) 4_664
Co S1 2.5232(10) .
Co S1 2.5232(10) 3
Co S1 2.5232(10) 2
Co S1 2.6207(10) 4_554
Co S1 2.6207(10) 6_554
Co S1 2.6207(10) 5_554
Co La 3.5281(4) 4_554
Co La 3.5281(4) 6_554
Co La 3.5281(4) 5_554
In S3 2.3822(14) 1_554
In S2 2.4494(9) 4_665
In S2 2.4494(9) 5_565
In S2 2.4494(9) 6
In La 3.7283(4) 5_565
In La 3.7283(4) 4_665
In La 3.7283(4) 6
S1 Co 2.6207(10) 4
S1 La 2.9402(8) 2
S1 La 3.0093(10) 6_554
S2 In 2.4494(9) 4_664
S2 La 2.8952(8) 2_655
S2 La 3.0885(9) 5_554
S3 In 2.3822(14) 1_556
S3 La 2.8634(6) 5_565
S3 La 2.8634(6) 6
S3 La 2.8634(6) 4_665
